data_4103183
loop_
_publ_author_name
'Lian-Zhu Liu'
'Jin-Chun Han'
'Guo-Zong Yue'
'Chuang-Chuang Li'
'Zhen Yang'

_publ_section_title
;
 Asymmetric Total Synthesis of Caribenol A
;
_journal_name_full 'Journal of the American Chemical Society'
_journal_page_first 13608
_journal_page_last 13609
_journal_paper_doi 10.1021/ja106585n
_journal_volume 132
_journal_year 2010
_chemical_absolute_configuration syn
_chemical_formula_sum 'C25 H27 N O6'
_chemical_formula_weight 437.48
_chemical_name_systematic
; 
 ? 
;
_space_group_IT_number 4
_symmetry_cell_setting monoclinic
_symmetry_space_group_name_Hall 'P 2yb'
_symmetry_space_group_name_H-M 'P 1 21 1'
_atom_sites_solution_hydrogens geom
_atom_sites_solution_primary direct
_atom_sites_solution_secondary difmap
_audit_creation_method SHELXL-97
_cell_angle_alpha 90.00
_cell_angle_beta 96.23(3)
_cell_angle_gamma 90.00
_cell_formula_units_Z 2
_cell_length_a 10.280(2)
_cell_length_b 10.274(2)
_cell_length_c 10.758(2)
_cell_measurement_temperature 123(2)
_cell_measurement_theta_max 27.48
_cell_measurement_theta_min 1.99
_cell_volume 1129.5(4)
_computing_cell_refinement Rapid-AUTO
_computing_data_collection 'Rapid-AUTO (Rigaku,2000)'
_computing_data_reduction 'CrystalStructure (Rigaku/MSC,2000)'
_computing_molecular_graphics 'Siemens SHELXTL V4.2,(Sheldrick,1990)'
_computing_publication_material SHELXL-97,(Sheldrick,1997)
_computing_structure_refinement SHELXL-97,(Sheldrick,1997)
_computing_structure_solution SHELXS-97,(Sheldrick,1997)
_diffrn_ambient_temperature 123(2)
_diffrn_detector_area_resol_mean 10.00
_diffrn_measured_fraction_theta_full 0.997
_diffrn_measured_fraction_theta_max 0.997
_diffrn_measurement_device_type 'Rigaku RAXIS RAPID IP'
_diffrn_measurement_method \W
_diffrn_radiation_monochromator graphite
_diffrn_radiation_source 'fine-focus sealed tube'
_diffrn_radiation_type MoK\a
_diffrn_radiation_wavelength 0.71073
_diffrn_reflns_av_R_equivalents 0.0545
_diffrn_reflns_av_sigmaI/netI 0.0500
_diffrn_reflns_limit_h_max 13
_diffrn_reflns_limit_h_min -13
_diffrn_reflns_limit_k_max 13
_diffrn_reflns_limit_k_min -13
_diffrn_reflns_limit_l_max 13
_diffrn_reflns_limit_l_min -13
_diffrn_reflns_number 4985
_diffrn_reflns_theta_full 27.48
_diffrn_reflns_theta_max 27.48
_diffrn_reflns_theta_min 1.99
_diffrn_standards_decay_% 0
_diffrn_standards_interval_count 0
_diffrn_standards_interval_time 0
_diffrn_standards_number 0
_exptl_absorpt_coefficient_mu 0.092
_exptl_absorpt_correction_T_max 0.9730
_exptl_absorpt_correction_T_min 0.9642
_exptl_absorpt_correction_type empirical
_exptl_absorpt_process_details
; 
                                  HIGASHI, T. (1995). Abscor-empirical 
                                  Absorption Correction based on Fourier 
                                  Series Approximation. 
                                  Rigaku Corporation,Tokyo,Japan. 
;
_exptl_crystal_density_diffrn 1.286
_exptl_crystal_density_method 'not measured'
_exptl_crystal_F_000 464
_exptl_crystal_size_max 0.40
_exptl_crystal_size_mid 0.40
_exptl_crystal_size_min 0.30
_refine_diff_density_max 0.471
_refine_diff_density_min -0.267
_refine_diff_density_rms 0.070
_refine_ls_abs_structure_details 'Flack H D (1983), Acta Cryst. A39, 876-881'
_refine_ls_abs_structure_Flack -0.2(11)
_refine_ls_extinction_coef 0.140(9)
_refine_ls_extinction_expression Fc^*^=kFc[1+0.001xFc^2^\l^3^/sin(2\q)]^-1/4^
_refine_ls_extinction_method SHELXL
_refine_ls_goodness_of_fit_ref 1.080
_refine_ls_hydrogen_treatment none
_refine_ls_matrix_type full
_refine_ls_number_parameters 293
_refine_ls_number_reflns 4985
_refine_ls_number_restraints 1
_refine_ls_restrained_S_all 1.080
_refine_ls_R_factor_all 0.0618
_refine_ls_R_factor_gt 0.0537
_refine_ls_shift/su_max 0.000
_refine_ls_shift/su_mean 0.000
_refine_ls_structure_factor_coef Fsqd
_refine_ls_weighting_details 'calc w=1/[\s^2^(Fo^2^)+(0.0930P)^2^+0.0000P] where P=(Fo^2^+2Fc^2^)/3'
_refine_ls_weighting_scheme calc
_refine_ls_wR_factor_gt 0.1426
_refine_ls_wR_factor_ref 0.1486
_reflns_number_gt 4206
_reflns_number_total 4985
_reflns_threshold_expression >2sigma(I)
_cod_data_source_file ja106585n_si_001.cif
_cod_data_source_block llz3
_cod_original_cell_volume 1129.6(4)
_cod_database_code 4103183

loop_
_symmetry_equiv_pos_as_xyz
'x, y, z'
'-x, y+1/2, -z'

loop_
_atom_site_label
_atom_site_type_symbol
_atom_site_fract_x
_atom_site_fract_y
_atom_site_fract_z
_atom_site_U_iso_or_equiv
_atom_site_adp_type
_atom_site_occupancy
_atom_site_symmetry_multiplicity
_atom_site_calc_flag
_atom_site_refinement_flags
C1 C 0.5092(2) 0.8152(2) 0.27554(17) 0.0308(4) Uani 1 1 d .
C2 C 0.4255(2) 0.8208(2) 0.38255(18) 0.0354(5) Uani 1 1 d .
H2 H 0.4744 0.7803 0.4583 0.042 Uiso 1 1 calc R
C3 C 0.2889(2) 0.7592(2) 0.36000(18) 0.0348(5) Uani 1 1 d .
C4 C 0.2932(2) 0.6303(2) 0.29221(18) 0.0328(4) Uani 1 1 d .
C5 C 0.4073(2) 0.5398(2) 0.3129(2) 0.0384(5) Uani 1 1 d .
H5A H 0.3766 0.4485 0.3057 0.046 Uiso 1 1 calc R
H5B H 0.4528 0.5526 0.3979 0.046 Uiso 1 1 calc R
C6 C 0.5026(2) 0.5670(2) 0.2145(2) 0.0374(5) Uani 1 1 d .
H6 H 0.4491 0.5667 0.1311 0.045 Uiso 1 1 calc R
C7 C 0.5739(2) 0.6981(2) 0.2261(2) 0.0400(5) Uani 1 1 d .
H7 H 0.6568 0.6837 0.2821 0.048 Uiso 1 1 calc R
C8 C 0.6147(3) 0.7358(3) 0.0944(3) 0.0585(7) Uani 1 1 d .
H8A H 0.6699 0.6657 0.0651 0.070 Uiso 1 1 calc R
H8B H 0.5350 0.7428 0.0342 0.070 Uiso 1 1 calc R
C9 C 0.6873(4) 0.8602(3) 0.0961(3) 0.0612(8) Uani 1 1 d .
H9A H 0.7129 0.8767 0.0114 0.073 Uiso 1 1 calc R
H9B H 0.7686 0.8516 0.1540 0.073 Uiso 1 1 calc R
C10 C 0.6105(3) 0.9768(3) 0.1359(2) 0.0441(5) Uani 1 1 d .
H10 H 0.5488 1.0051 0.0625 0.053 Uiso 1 1 calc R
C11 C 0.5312(2) 0.9368(2) 0.23849(19) 0.0323(4) Uani 1 1 d .
C12 C 0.4663(2) 1.0278(2) 0.3179(2) 0.0372(5) Uani 1 1 d .
C13 C 0.7062(3) 1.0881(3) 0.1704(3) 0.0594(7) Uani 1 1 d .
H13A H 0.7730 1.0594 0.2366 0.089 Uiso 1 1 calc R
H13B H 0.6587 1.1626 0.2000 0.089 Uiso 1 1 calc R
H13C H 0.7483 1.1137 0.0966 0.089 Uiso 1 1 calc R
C14 C 0.1888(2) 0.6162(2) 0.2076(2) 0.0360(5) Uani 1 1 d .
H14 H 0.1705 0.5403 0.1583 0.043 Uiso 1 1 calc R
C15 C 0.1044(2) 0.7351(2) 0.2003(2) 0.0375(5) Uani 1 1 d .
H15 H 0.0230 0.7208 0.2416 0.045 Uiso 1 1 calc R
C16 C 0.1921(2) 0.8382(2) 0.2689(2) 0.0372(5) Uani 1 1 d .
H16A H 0.1401 0.8989 0.3152 0.045 Uiso 1 1 calc R
H16B H 0.2394 0.8887 0.2095 0.045 Uiso 1 1 calc R
C17 C -0.0199(2) 0.7123(2) 0.0015(2) 0.0367(5) Uani 1 1 d .
C18 C -0.0371(2) 0.7600(2) -0.1304(2) 0.0351(5) Uani 1 1 d .
C19 C 0.0455(2) 0.8512(2) -0.1737(2) 0.0379(5) Uani 1 1 d .
H19 H 0.1162 0.8850 -0.1189 0.046 Uiso 1 1 calc R
C20 C 0.0260(2) 0.8939(3) -0.2968(2) 0.0425(5) Uani 1 1 d .
H20 H 0.0822 0.9569 -0.3275 0.051 Uiso 1 1 calc R
C21 C -0.0772(2) 0.8422(3) -0.3730(2) 0.0462(6) Uani 1 1 d .
C22 C -0.1618(3) 0.7520(3) -0.3324(2) 0.0542(7) Uani 1 1 d .
H22 H -0.2328 0.7193 -0.3876 0.065 Uiso 1 1 calc R
C23 C -0.1418(3) 0.7098(3) -0.2100(3) 0.0479(6) Uani 1 1 d .
H23 H -0.1986 0.6470 -0.1801 0.058 Uiso 1 1 calc R
C24 C 0.5992(3) 0.4538(3) 0.2136(4) 0.0639(8) Uani 1 1 d .
H24A H 0.6517 0.4482 0.2951 0.096 Uiso 1 1 calc R
H24B H 0.6570 0.4684 0.1482 0.096 Uiso 1 1 calc R
H24C H 0.5509 0.3723 0.1968 0.096 Uiso 1 1 calc R
C25 C 0.2338(3) 0.7397(3) 0.4866(2) 0.0498(6) Uani 1 1 d .
H25A H 0.2925 0.6829 0.5401 0.075 Uiso 1 1 calc R
H25B H 0.1469 0.6996 0.4725 0.075 Uiso 1 1 calc R
H25C H 0.2269 0.8243 0.5276 0.075 Uiso 1 1 calc R
N1 N -0.0979(3) 0.8897(3) -0.5030(2) 0.0684(8) Uani 1 1 d .
O1 O 0.40858(16) 0.95859(17) 0.40533(14) 0.0415(4) Uani 1 1 d .
O2 O 0.46038(18) 1.14557(18) 0.31643(19) 0.0540(5) Uani 1 1 d .
O3 O 0.07398(15) 0.77802(16) 0.07068(14) 0.0388(4) Uani 1 1 d .
O4 O -0.08213(18) 0.62490(19) 0.04051(17) 0.0502(5) Uani 1 1 d .
O5 O -0.0298(2) 0.9735(3) -0.53730(19) 0.0724(7) Uani 1 1 d .
O6 O -0.1847(5) 0.8392(6) -0.5727(3) 0.163(2) Uani 1 1 d .

loop_
_atom_site_aniso_label
_atom_site_aniso_U_11
_atom_site_aniso_U_22
_atom_site_aniso_U_33
_atom_site_aniso_U_23
_atom_site_aniso_U_13
_atom_site_aniso_U_12
C1 0.0280(9) 0.0384(11) 0.0245(9) -0.0021(8) -0.0043(7) -0.0009(8)
C2 0.0366(11) 0.0443(13) 0.0241(9) -0.0018(8) -0.0020(8) 0.0005(10)
C3 0.0340(10) 0.0445(12) 0.0253(9) -0.0010(8) 0.0007(7) -0.0023(10)
C4 0.0326(10) 0.0362(11) 0.0293(9) 0.0061(8) 0.0020(7) -0.0042(9)
C5 0.0402(11) 0.0346(11) 0.0391(11) 0.0098(9) -0.0018(9) 0.0003(9)
C6 0.0384(11) 0.0340(12) 0.0391(11) 0.0015(9) 0.0001(8) 0.0058(9)
C7 0.0314(10) 0.0373(12) 0.0518(13) 0.0005(10) 0.0068(9) 0.0034(9)
C8 0.0658(17) 0.0572(17) 0.0566(16) -0.0090(13) 0.0260(13) -0.0057(14)
C9 0.085(2) 0.0473(16) 0.0574(16) -0.0018(13) 0.0344(15) 0.0027(15)
C10 0.0533(14) 0.0441(13) 0.0353(11) 0.0045(10) 0.0061(9) -0.0014(11)
C11 0.0358(10) 0.0333(10) 0.0266(9) -0.0020(8) -0.0027(7) 0.0023(9)
C12 0.0330(10) 0.0425(13) 0.0347(11) -0.0082(9) -0.0035(8) -0.0002(9)
C13 0.0572(16) 0.0655(19) 0.0577(16) 0.0009(14) 0.0161(13) -0.0117(14)
C14 0.0339(10) 0.0377(12) 0.0354(10) 0.0004(9) 0.0000(8) -0.0038(9)
C15 0.0315(10) 0.0492(14) 0.0309(10) 0.0017(9) -0.0006(8) -0.0008(10)
C16 0.0363(11) 0.0406(12) 0.0337(10) -0.0052(9) -0.0015(8) 0.0045(9)
C17 0.0291(10) 0.0371(12) 0.0420(11) -0.0013(9) -0.0053(9) 0.0040(9)
C18 0.0319(10) 0.0360(11) 0.0356(10) -0.0055(9) -0.0048(8) 0.0058(9)
C19 0.0308(10) 0.0455(13) 0.0364(11) -0.0067(9) -0.0012(8) 0.0058(9)
C20 0.0358(11) 0.0513(14) 0.0404(12) -0.0037(10) 0.0044(9) 0.0069(10)
C21 0.0426(13) 0.0598(15) 0.0350(11) -0.0051(10) -0.0016(9) 0.0103(12)
C22 0.0486(14) 0.0691(18) 0.0399(13) -0.0048(12) -0.0182(10) -0.0043(14)
C23 0.0410(12) 0.0498(15) 0.0502(14) -0.0042(11) -0.0080(11) -0.0069(11)
C24 0.0519(16) 0.0443(15) 0.096(2) 0.0047(15) 0.0105(15) 0.0127(13)
C25 0.0481(13) 0.0703(17) 0.0323(11) 0.0018(12) 0.0110(10) -0.0030(13)
N1 0.0651(16) 0.096(2) 0.0413(12) 0.0033(13) -0.0052(11) 0.0066(16)
O1 0.0439(9) 0.0470(9) 0.0334(8) -0.0129(7) 0.0038(6) -0.0028(8)
O2 0.0502(10) 0.0372(10) 0.0750(13) -0.0141(9) 0.0095(9) 0.0017(8)
O3 0.0338(8) 0.0469(10) 0.0332(8) 0.0029(6) -0.0077(6) -0.0026(7)
O4 0.0431(9) 0.0485(10) 0.0557(10) 0.0101(8) -0.0088(7) -0.0096(8)
O5 0.0704(14) 0.101(2) 0.0476(12) 0.0174(12) 0.0135(10) 0.0173(14)
O6 0.173(3) 0.241(5) 0.0587(16) 0.039(2) -0.064(2) -0.099(4)

loop_
_atom_type_symbol
_atom_type_description
_atom_type_scat_dispersion_real
_atom_type_scat_dispersion_imag
_atom_type_scat_source
C C 0.0033 0.0016 'International Tables Vol C Tables 4.2.6.8 and 6.1.1.4'
H H 0.0000 0.0000 'International Tables Vol C Tables 4.2.6.8 and 6.1.1.4'
N N 0.0061 0.0033 'International Tables Vol C Tables 4.2.6.8 and 6.1.1.4'
O O 0.0106 0.0060 'International Tables Vol C Tables 4.2.6.8 and 6.1.1.4'

loop_
_geom_angle_atom_site_label_1
_geom_angle_atom_site_label_2
_geom_angle_atom_site_label_3
_geom_angle
C11 C1 C7 123.2(2)
C11 C1 C2 108.70(19)
C7 C1 C2 127.7(2)
O1 C2 C1 104.71(18)
O1 C2 C3 107.72(18)
C1 C2 C3 116.80(17)
O1 C2 H2 109.1
C1 C2 H2 109.1
C3 C2 H2 109.1
C4 C3 C2 111.23(18)
C4 C3 C25 110.2(2)
C2 C3 C25 109.31(18)
C4 C3 C16 101.76(16)
C2 C3 C16 113.43(19)
C25 C3 C16 110.8(2)
C14 C4 C5 126.3(2)
C14 C4 C3 111.05(19)
C5 C4 C3 122.40(18)
C4 C5 C6 109.37(17)
C4 C5 H5A 109.8
C6 C5 H5A 109.8
C4 C5 H5B 109.8
C6 C5 H5B 109.8
H5A C5 H5B 108.2
C24 C6 C7 111.3(2)
C24 C6 C5 109.1(2)
C7 C6 C5 115.90(19)
C24 C6 H6 106.7
C7 C6 H6 106.7
C5 C6 H6 106.7
C1 C7 C6 120.50(18)
C1 C7 C8 107.1(2)
C6 C7 C8 108.4(2)
C1 C7 H7 106.7
C6 C7 H7 106.7
C8 C7 H7 106.7
C9 C8 C7 112.7(2)
C9 C8 H8A 109.0
C7 C8 H8A 109.0
C9 C8 H8B 109.0
C7 C8 H8B 109.0
H8A C8 H8B 107.8
C8 C9 C10 114.0(3)
C8 C9 H9A 108.7
C10 C9 H9A 108.7
C8 C9 H9B 108.7
C10 C9 H9B 108.7
H9A C9 H9B 107.6
C11 C10 C9 109.3(2)
C11 C10 C13 114.4(2)
C9 C10 C13 108.5(2)
C11 C10 H10 108.1
C9 C10 H10 108.1
C13 C10 H10 108.1
C1 C11 C12 108.5(2)
C1 C11 C10 126.8(2)
C12 C11 C10 124.7(2)
O2 C12 O1 120.3(2)
O2 C12 C11 130.6(2)
O1 C12 C11 109.1(2)
C10 C13 H13A 109.5
C10 C13 H13B 109.5
H13A C13 H13B 109.5
C10 C13 H13C 109.5
H13A C13 H13C 109.5
H13B C13 H13C 109.5
C4 C14 C15 111.4(2)
C4 C14 H14 124.3
C15 C14 H14 124.3
O3 C15 C14 111.04(18)
O3 C15 C16 107.78(18)
C14 C15 C16 103.43(17)
O3 C15 H15 111.4
C14 C15 H15 111.4
C16 C15 H15 111.4
C15 C16 C3 104.32(19)
C15 C16 H16A 110.9
C3 C16 H16A 110.9
C15 C16 H16B 110.9
C3 C16 H16B 110.9
H16A C16 H16B 108.9
O4 C17 O3 124.1(2)
O4 C17 C18 124.3(2)
O3 C17 C18 111.55(19)
C19 C18 C23 120.3(2)
C19 C18 C17 122.00(19)
C23 C18 C17 117.7(2)
C18 C19 C20 120.4(2)
C18 C19 H19 119.8
C20 C19 H19 119.8
C21 C20 C19 118.0(3)
C21 C20 H20 121.0
C19 C20 H20 121.0
C22 C21 C20 123.0(2)
C22 C21 N1 119.5(2)
C20 C21 N1 117.4(3)
C21 C22 C23 118.7(2)
C21 C22 H22 120.6
C23 C22 H22 120.6
C22 C23 C18 119.6(3)
C22 C23 H23 120.2
C18 C23 H23 120.2
C6 C24 H24A 109.5
C6 C24 H24B 109.5
H24A C24 H24B 109.5
C6 C24 H24C 109.5
H24A C24 H24C 109.5
H24B C24 H24C 109.5
C3 C25 H25A 109.5
C3 C25 H25B 109.5
H25A C25 H25B 109.5
C3 C25 H25C 109.5
H25A C25 H25C 109.5
H25B C25 H25C 109.5
O5 N1 O6 122.2(3)
O5 N1 C21 120.2(3)
O6 N1 C21 117.6(3)
C12 O1 C2 108.85(17)
C17 O3 C15 116.45(18)

loop_
_geom_bond_atom_site_label_1
_geom_bond_atom_site_label_2
_geom_bond_distance
C1 C11 1.338(3)
C1 C7 1.500(3)
C1 C2 1.511(3)
C2 O1 1.451(3)
C2 C3 1.536(3)
C2 H2 1.0000
C3 C4 1.514(3)
C3 C25 1.544(3)
C3 C16 1.549(3)
C4 C14 1.338(3)
C4 C5 1.495(3)
C5 C6 1.543(3)
C5 H5A 0.9900
C5 H5B 0.9900
C6 C24 1.530(4)
C6 C7 1.533(3)
C6 H6 1.0000
C7 C8 1.568(4)
C7 H7 1.0000
C8 C9 1.479(4)
C8 H8A 0.9900
C8 H8B 0.9900
C9 C10 1.521(4)
C9 H9A 0.9900
C9 H9B 0.9900
C10 C11 1.500(3)
C10 C13 1.528(4)
C10 H10 1.0000
C11 C12 1.474(3)
C12 O2 1.211(3)
C12 O1 1.365(3)
C13 H13A 0.9800
C13 H13B 0.9800
C13 H13C 0.9800
C14 C15 1.495(3)
C14 H14 0.9500
C15 O3 1.463(3)
C15 C16 1.528(3)
C15 H15 1.0000
C16 H16A 0.9900
C16 H16B 0.9900
C17 O4 1.204(3)
C17 O3 1.336(3)
C17 C18 1.493(3)
C18 C19 1.379(3)
C18 C23 1.399(3)
C19 C20 1.390(3)
C19 H19 0.9500
C20 C21 1.375(3)
C20 H20 0.9500
C21 C22 1.375(4)
C21 N1 1.474(4)
C22 C23 1.380(4)
C22 H22 0.9500
C23 H23 0.9500
C24 H24A 0.9800
C24 H24B 0.9800
C24 H24C 0.9800
C25 H25A 0.9800
C25 H25B 0.9800
C25 H25C 0.9800
N1 O5 1.194(4)
N1 O6 1.217(4)

loop_
_geom_torsion_atom_site_label_1
_geom_torsion_atom_site_label_2
_geom_torsion_atom_site_label_3
_geom_torsion_atom_site_label_4
_geom_torsion
C11 C1 C2 O1 -2.7(2)
C7 C1 C2 O1 169.91(19)
C11 C1 C2 C3 116.3(2)
C7 C1 C2 C3 -71.1(3)
O1 C2 C3 C4 160.05(16)
C1 C2 C3 C4 42.7(3)
O1 C2 C3 C25 -78.1(2)
C1 C2 C3 C25 164.5(2)
O1 C2 C3 C16 46.1(2)
C1 C2 C3 C16 -71.3(3)
C2 C3 C4 C14 -140.86(19)
C25 C3 C4 C14 97.8(2)
C16 C3 C4 C14 -19.7(2)
C2 C3 C4 C5 34.2(3)
C25 C3 C4 C5 -87.2(2)
C16 C3 C4 C5 155.3(2)
C14 C4 C5 C6 80.8(3)
C3 C4 C5 C6 -93.5(2)
C4 C5 C6 C24 -165.5(2)
C4 C5 C6 C7 67.9(2)
C11 C1 C7 C6 -148.3(2)
C2 C1 C7 C6 40.0(3)
C11 C1 C7 C8 -23.9(3)
C2 C1 C7 C8 164.4(2)
C24 C6 C7 C1 -157.3(2)
C5 C6 C7 C1 -31.8(3)
C24 C6 C7 C8 78.9(3)
C5 C6 C7 C8 -155.6(2)
C1 C7 C8 C9 49.8(3)
C6 C7 C8 C9 -178.7(2)
C7 C8 C9 C10 -60.6(4)
C8 C9 C10 C11 38.2(3)
C8 C9 C10 C13 163.7(3)
C7 C1 C11 C12 -172.36(19)
C2 C1 C11 C12 0.7(2)
C7 C1 C11 C10 6.4(3)
C2 C1 C11 C10 179.4(2)
C9 C10 C11 C1 -11.8(3)
C13 C10 C11 C1 -133.7(2)
C9 C10 C11 C12 166.8(2)
C13 C10 C11 C12 44.8(3)
C1 C11 C12 O2 -179.4(2)
C10 C11 C12 O2 1.8(4)
C1 C11 C12 O1 1.8(2)
C10 C11 C12 O1 -176.97(19)
C5 C4 C14 C15 -171.26(19)
C3 C4 C14 C15 3.6(2)
C4 C14 C15 O3 129.9(2)
C4 C14 C15 C16 14.5(2)
O3 C15 C16 C3 -143.51(18)
C14 C15 C16 C3 -25.9(2)
C4 C3 C16 C15 27.4(2)
C2 C3 C16 C15 146.96(19)
C25 C3 C16 C15 -89.7(2)
O4 C17 C18 C19 -173.2(2)
O3 C17 C18 C19 6.4(3)
O4 C17 C18 C23 7.3(3)
O3 C17 C18 C23 -173.1(2)
C23 C18 C19 C20 -0.2(3)
C17 C18 C19 C20 -179.7(2)
C18 C19 C20 C21 -0.2(3)
C19 C20 C21 C22 0.8(4)
C19 C20 C21 N1 179.1(2)
C20 C21 C22 C23 -0.9(4)
N1 C21 C22 C23 -179.2(3)
C21 C22 C23 C18 0.5(4)
C19 C18 C23 C22 0.0(4)
C17 C18 C23 C22 179.6(2)
C22 C21 N1 O5 175.6(3)
C20 C21 N1 O5 -2.8(4)
C22 C21 N1 O6 -5.4(5)
C20 C21 N1 O6 176.1(4)
O2 C12 O1 C2 177.5(2)
C11 C12 O1 C2 -3.6(2)
C1 C2 O1 C12 3.8(2)
C3 C2 O1 C12 -121.14(18)
O4 C17 O3 C15 2.7(3)
C18 C17 O3 C15 -176.92(19)
C14 C15 O3 C17 78.7(2)
C16 C15 O3 C17 -168.71(17)
